data_7103196
loop_
_publ_author_name
'Caltagirone, Claudia'
'Gale, Philip A'
'Hiscock, Jennifer R'
'Brooks, Simon J'
'Hursthouse, Michael B'
'Light, Mark E'

_publ_section_title
;
 1,3-Diindolylureas: high affinity dihydrogen phosphate receptors.
;
_journal_issue 26
_journal_name_full 'Chemical communications (Cambridge, England)'
_journal_page_first 3007
_journal_page_last 3009
_journal_paper_doi 10.1039/b806238b
_journal_year 2008
_chemical_formula_sum 'C44 H63 N5 O3'
_chemical_formula_weight 709.99
_chemical_name_systematic
;
?
;
_space_group_IT_number 14
_symmetry_cell_setting monoclinic
_symmetry_space_group_name_Hall '-P 2ybc'
_symmetry_space_group_name_H-M 'P 1 21/c 1'
_atom_sites_solution_hydrogens geom
_atom_sites_solution_primary direct
_atom_sites_solution_secondary difmap
_audit_creation_method SHELXL-97
_cell_angle_alpha 90.00
_cell_angle_beta 95.659(3)
_cell_angle_gamma 90.00
_cell_formula_units_Z 4
_cell_length_a 8.5824(3)
_cell_length_b 19.9254(9)
_cell_length_c 24.1820(10)
_cell_measurement_reflns_used 64586
_cell_measurement_temperature 120(2)
_cell_measurement_theta_max 27.48
_cell_measurement_theta_min 2.91
_cell_volume 4115.2(3)
_computing_cell_refinement 'DENZO (Otwinowski & Minor, 1997) & COLLECT (Hooft, R.W.W., 1998)'
_computing_data_collection 'COLLECT (Hooft, R.W.W., 1998)'
_computing_data_reduction 'DENZO (Otwinowski & Minor, 1997) & COLLECT (Hooft, R.W.W., 1998)'
_computing_molecular_graphics 'CAMERON (Watkin, et al., 1993)'
_computing_publication_material 'WINGX (Farrugia, 1998)'
_computing_structure_refinement 'SHELXL-97 (Sheldrick, 1997)'
_computing_structure_solution 'SHELXS-97 (Sheldrick, 1997)'
_diffrn_ambient_temperature 120(2)
_diffrn_detector_area_resol_mean 9.091
_diffrn_measured_fraction_theta_full 0.989
_diffrn_measured_fraction_theta_max 0.989
_diffrn_measurement_device_type 'Bruker-Nonius CCD camera on \k-goniostat'
_diffrn_measurement_method '\f & \w scans to fill the asymmetric unit'
_diffrn_radiation_monochromator '10cm confocal mirrors'
_diffrn_radiation_source 'Bruker Nonius FR591 Rotating Anode'
_diffrn_radiation_type MoK\a
_diffrn_radiation_wavelength 0.71073
_diffrn_reflns_av_R_equivalents 0.1307
_diffrn_reflns_av_sigmaI/netI 0.1081
_diffrn_reflns_limit_h_max 9
_diffrn_reflns_limit_h_min -10
_diffrn_reflns_limit_k_max 23
_diffrn_reflns_limit_k_min -23
_diffrn_reflns_limit_l_max 28
_diffrn_reflns_limit_l_min -28
_diffrn_reflns_number 31851
_diffrn_reflns_theta_full 25.03
_diffrn_reflns_theta_max 25.03
_diffrn_reflns_theta_min 2.97
_diffrn_standards_number 0
_exptl_absorpt_coefficient_mu 0.072
_exptl_absorpt_correction_T_max 0.9957
_exptl_absorpt_correction_T_min 0.9793
_exptl_absorpt_correction_type multi-scan
_exptl_absorpt_process_details
;
SADABS V2.10 (Sheldrick, G.M., 2003)
;
_exptl_crystal_colour Colourless
_exptl_crystal_density_diffrn 1.146
_exptl_crystal_density_method 'not measured'
_exptl_crystal_description Fragment
_exptl_crystal_F_000 1544
_exptl_crystal_size_max 0.25
_exptl_crystal_size_mid 0.17
_exptl_crystal_size_min 0.06
_refine_diff_density_max 0.996
_refine_diff_density_min -0.440
_refine_diff_density_rms 0.109
_refine_ls_extinction_method none
_refine_ls_goodness_of_fit_ref 0.924
_refine_ls_hydrogen_treatment constr
_refine_ls_matrix_type full
_refine_ls_number_parameters 477
_refine_ls_number_reflns 7193
_refine_ls_number_restraints 0
_refine_ls_restrained_S_all 0.924
_refine_ls_R_factor_all 0.2215
_refine_ls_R_factor_gt 0.1469
_refine_ls_shift/su_max 0.000
_refine_ls_shift/su_mean 0.000
_refine_ls_structure_factor_coef Fsqd
_refine_ls_weighting_details 'calc w=1/[\s^2^(Fo^2^)+(0.1864P)^2^+38.2296P] where P=(Fo^2^+2Fc^2^)/3'
_refine_ls_weighting_scheme calc
_refine_ls_wR_factor_gt 0.3562
_refine_ls_wR_factor_ref 0.4147
_reflns_number_gt 4177
_reflns_number_total 7193
_reflns_threshold_expression >2sigma(I)
_cod_data_source_file b806238b.txt
_cod_data_source_block 2008sot0126
_cod_depositor_comments
;
The following automatic conversions were performed:
'_symmetry_cell_setting' value 'Monoclinic' changed to 'monoclinic'
according to '/home/saulius/struct/CIF-dictionaries/cif_core.dic'
dictionary named 'cif_core.dic' version 2.4.1 from 2010-06-29.

Automatic conversion script
Id: cif_fix_enum 1527 2010-12-29 10:47:43Z saulius 
;
_cod_original_sg_symbol_H-M P2(1)/c
_cod_database_code 7103196

loop_
_symmetry_equiv_pos_as_xyz
'x, y, z'
'-x, y+1/2, -z+1/2'
'-x, -y, -z'
'x, -y-1/2, z-1/2'

loop_
_atom_site_label
_atom_site_type_symbol
_atom_site_fract_x
_atom_site_fract_y
_atom_site_fract_z
_atom_site_U_iso_or_equiv
_atom_site_adp_type
_atom_site_occupancy
_atom_site_symmetry_multiplicity
_atom_site_calc_flag
_atom_site_refinement_flags
_atom_site_disorder_assembly
_atom_site_disorder_group
O1 O 0.1938(6) 0.0795(2) 0.06124(19) 0.0345(12) Uani 1 1 d . . .
N1 N 0.1345(7) 0.2658(3) -0.0851(2) 0.0311(14) Uani 1 1 d . . .
H1 H 0.1899 0.2868 -0.0578 0.037 Uiso 1 1 calc R . .
N2 N 0.1549(6) 0.1784(3) 0.0132(2) 0.0267(13) Uani 1 1 d . . .
H2 H 0.1772 0.2214 0.0156 0.032 Uiso 1 1 calc R . .
N3 N 0.2378(6) 0.1808(3) 0.1056(2) 0.0282(13) Uani 1 1 d . . .
H3 H 0.2118 0.2235 0.1026 0.034 Uiso 1 1 calc R . .
N4 N 0.2946(7) 0.2765(3) 0.1997(2) 0.0322(14) Uani 1 1 d . . .
H4 H 0.2398 0.2977 0.1724 0.039 Uiso 1 1 calc R . .
C1 C 0.1419(11) 0.3620(4) -0.1518(4) 0.052(2) Uani 1 1 d . . .
H1A H 0.0515 0.3921 -0.1519 0.078 Uiso 1 1 calc R . .
H1B H 0.1801 0.3619 -0.1887 0.078 Uiso 1 1 calc R . .
H1C H 0.2252 0.3775 -0.1241 0.078 Uiso 1 1 calc R . .
C2 C 0.0934(10) 0.2913(4) -0.1373(3) 0.0416(19) Uani 1 1 d . . .
C3 C 0.0077(9) 0.2454(4) -0.1690(3) 0.0371(18) Uani 1 1 d . . .
C4 C -0.0610(11) 0.2532(5) -0.2281(3) 0.051(2) Uani 1 1 d . . .
H4A H -0.1742 0.2454 -0.2305 0.077 Uiso 1 1 calc R . .
H4B H -0.0128 0.2206 -0.2515 0.077 Uiso 1 1 calc R . .
H4C H -0.0410 0.2988 -0.2409 0.077 Uiso 1 1 calc R . .
C5 C -0.0052(8) 0.1865(4) -0.1354(3) 0.0309(16) Uani 1 1 d . . .
C6 C -0.0760(9) 0.1237(4) -0.1431(3) 0.0353(18) Uani 1 1 d . . .
H6 H -0.1310 0.1124 -0.1779 0.042 Uiso 1 1 calc R . .
C7 C -0.0656(8) 0.0785(4) -0.1002(3) 0.0339(17) Uani 1 1 d . . .
H7 H -0.1123 0.0355 -0.1060 0.041 Uiso 1 1 calc R . .
C8 C 0.0124(7) 0.0940(3) -0.0476(3) 0.0286(16) Uani 1 1 d . . .
H8 H 0.0172 0.0616 -0.0186 0.034 Uiso 1 1 calc R . .
C9 C 0.0817(8) 0.1561(4) -0.0382(3) 0.0271(15) Uani 1 1 d . . .
C10 C 0.0737(8) 0.2013(3) -0.0826(3) 0.0285(16) Uani 1 1 d . . .
C11 C 0.1948(7) 0.1412(4) 0.0593(3) 0.0268(15) Uani 1 1 d . . .
C12 C 0.3167(8) 0.1615(4) 0.1561(3) 0.0297(16) Uani 1 1 d . . .
C13 C 0.3751(8) 0.0978(4) 0.1685(3) 0.0326(17) Uani 1 1 d . . .
H13 H 0.3565 0.0628 0.1421 0.039 Uiso 1 1 calc R . .
C14 C 0.4624(10) 0.0845(4) 0.2202(3) 0.044(2) Uani 1 1 d . . .
H14 H 0.5015 0.0404 0.2275 0.053 Uiso 1 1 calc R . .
C15 C 0.4919(10) 0.1328(4) 0.2596(3) 0.043(2) Uani 1 1 d . . .
H15 H 0.5529 0.1230 0.2936 0.051 Uiso 1 1 calc R . .
C16 C 0.4308(8) 0.1971(4) 0.2492(3) 0.0323(17) Uani 1 1 d . . .
C17 C 0.3448(8) 0.2111(4) 0.1983(3) 0.0289(16) Uani 1 1 d . . .
C18 C 0.5063(12) 0.2657(5) 0.3402(3) 0.059(3) Uani 1 1 d . . .
H18A H 0.4832 0.3106 0.3537 0.089 Uiso 1 1 calc R . .
H18B H 0.6198 0.2602 0.3406 0.089 Uiso 1 1 calc R . .
H18C H 0.4651 0.2319 0.3643 0.089 Uiso 1 1 calc R . .
C19 C 0.4305(9) 0.2573(4) 0.2817(3) 0.0385(18) Uani 1 1 d . . .
C20 C 0.3441(9) 0.3032(4) 0.2507(3) 0.0401(19) Uani 1 1 d . . .
C21 C 0.3034(11) 0.3737(4) 0.2638(4) 0.052(2) Uani 1 1 d . . .
H21A H 0.1933 0.3822 0.2508 0.078 Uiso 1 1 calc R . .
H21B H 0.3701 0.4045 0.2451 0.078 Uiso 1 1 calc R . .
H21C H 0.3199 0.3809 0.3040 0.078 Uiso 1 1 calc R . .
O2 O 0.1375(6) 0.3177(3) 0.0933(2) 0.0384(13) Uani 1 1 d . . .
O3 O 0.2725(6) 0.3152(3) 0.0188(2) 0.0388(13) Uani 1 1 d . . .
C22 C 0.2262(10) 0.3424(4) 0.0610(4) 0.0409(19) Uani 1 1 d . . .
C23 C 0.3046(10) 0.4083(4) 0.0803(3) 0.043(2) Uani 1 1 d . . .
C24 C 0.2611(11) 0.4426(5) 0.1262(4) 0.053(2) Uani 1 1 d . . .
H24 H 0.1748 0.4268 0.1443 0.064 Uiso 1 1 calc R . .
C25 C 0.3407(13) 0.4996(5) 0.1464(4) 0.066(3) Uani 1 1 d . . .
H25 H 0.3081 0.5226 0.1777 0.080 Uiso 1 1 calc R . .
C26 C 0.4670(13) 0.5227(5) 0.1210(4) 0.069(3) Uani 1 1 d . . .
H26 H 0.5237 0.5610 0.1351 0.083 Uiso 1 1 calc R . .
C27 C 0.5105(13) 0.4892(5) 0.0743(4) 0.067(3) Uani 1 1 d . . .
H27 H 0.5967 0.5052 0.0563 0.080 Uiso 1 1 calc R . .
C28 C 0.4291(11) 0.4325(5) 0.0538(4) 0.058(2) Uani 1 1 d . . .
H28 H 0.4589 0.4105 0.0216 0.070 Uiso 1 1 calc R . .
N5 N 0.7070(6) 0.2825(3) 0.5612(2) 0.0302(14) Uani 1 1 d . . .
C29 C 0.7864(8) 0.2439(4) 0.5180(3) 0.0333(17) Uani 1 1 d . . .
H29A H 0.8337 0.2765 0.4937 0.040 Uiso 1 1 calc R . .
H29B H 0.8729 0.2173 0.5373 0.040 Uiso 1 1 calc R . .
C30 C 0.6828(10) 0.1970(5) 0.4818(3) 0.049(2) Uani 1 1 d . . .
H30A H 0.6002 0.2235 0.4602 0.058 Uiso 1 1 calc R . .
H30B H 0.6307 0.1655 0.5057 0.058 Uiso 1 1 calc R . .
C31 C 0.7730(11) 0.1569(5) 0.4416(3) 0.052(2) Uani 1 1 d . . .
H31A H 0.6991 0.1372 0.4120 0.062 Uiso 1 1 calc R . .
H31B H 0.8459 0.1868 0.4240 0.062 Uiso 1 1 calc R . .
C32 C 0.8638(18) 0.1016(7) 0.4732(6) 0.109(5) Uani 1 1 d . . .
H32A H 0.9350 0.1213 0.5031 0.164 Uiso 1 1 calc R . .
H32B H 0.9246 0.0766 0.4479 0.164 Uiso 1 1 calc R . .
H32C H 0.7908 0.0711 0.4893 0.164 Uiso 1 1 calc R . .
C33 C 0.6363(8) 0.2347(4) 0.6019(3) 0.0308(16) Uani 1 1 d . . .
H33A H 0.5941 0.2617 0.6314 0.037 Uiso 1 1 calc R . .
H33B H 0.5474 0.2105 0.5817 0.037 Uiso 1 1 calc R . .
C34 C 0.7505(9) 0.1833(4) 0.6292(3) 0.0376(18) Uani 1 1 d . . .
H34A H 0.8436 0.2065 0.6476 0.045 Uiso 1 1 calc R . .
H34B H 0.7857 0.1528 0.6007 0.045 Uiso 1 1 calc R . .
C35 C 0.6697(10) 0.1426(5) 0.6725(3) 0.046(2) Uani 1 1 d . . .
H35A H 0.6470 0.1724 0.7035 0.055 Uiso 1 1 calc R . .
H35B H 0.5690 0.1247 0.6551 0.055 Uiso 1 1 calc R . .
C36 C 0.7734(12) 0.0843(5) 0.6954(4) 0.064(3) Uani 1 1 d . . .
H36A H 0.7939 0.0542 0.6649 0.096 Uiso 1 1 calc R . .
H36B H 0.7198 0.0594 0.7229 0.096 Uiso 1 1 calc R . .
H36C H 0.8727 0.1020 0.7130 0.096 Uiso 1 1 calc R . .
C37 C 0.8330(8) 0.3261(4) 0.5911(3) 0.0305(16) Uani 1 1 d . . .
H37A H 0.8745 0.3561 0.5634 0.037 Uiso 1 1 calc R . .
H37B H 0.9200 0.2967 0.6061 0.037 Uiso 1 1 calc R . .
C38 C 0.7846(8) 0.3694(4) 0.6385(3) 0.0367(18) Uani 1 1 d . . .
H38A H 0.7010 0.4010 0.6243 0.044 Uiso 1 1 calc R . .
H38B H 0.7431 0.3406 0.6670 0.044 Uiso 1 1 calc R . .
C39 C 0.9250(10) 0.4083(4) 0.6641(3) 0.044(2) Uani 1 1 d . . .
H39A H 0.9681 0.4353 0.6348 0.052 Uiso 1 1 calc R . .
H39B H 1.0069 0.3761 0.6787 0.052 Uiso 1 1 calc R . .
C40 C 0.8873(10) 0.4547(4) 0.7110(4) 0.050(2) Uani 1 1 d . . .
H40A H 0.8240 0.4925 0.6955 0.076 Uiso 1 1 calc R . .
H40B H 0.9849 0.4717 0.7305 0.076 Uiso 1 1 calc R . .
H40C H 0.8287 0.4299 0.7371 0.076 Uiso 1 1 calc R . .
C41 C 0.5720(8) 0.3242(4) 0.5342(3) 0.0333(17) Uani 1 1 d . . .
H41A H 0.4924 0.2934 0.5159 0.040 Uiso 1 1 calc R . .
H41B H 0.5229 0.3483 0.5638 0.040 Uiso 1 1 calc R . .
C42 C 0.6150(9) 0.3753(4) 0.4915(3) 0.0406(19) Uani 1 1 d . . .
H42A H 0.6789 0.3536 0.4646 0.049 Uiso 1 1 calc R . .
H42B H 0.6772 0.4120 0.5102 0.049 Uiso 1 1 calc R . .
C43 C 0.4638(8) 0.4035(4) 0.4610(3) 0.0329(17) Uani 1 1 d . . .
H43A H 0.4017 0.3661 0.4432 0.040 Uiso 1 1 calc R . .
H43B H 0.4008 0.4247 0.4884 0.040 Uiso 1 1 calc R . .
C44 C 0.4956(10) 0.4546(4) 0.4172(3) 0.046(2) Uani 1 1 d . . .
H44A H 0.5497 0.4935 0.4350 0.068 Uiso 1 1 calc R . .
H44B H 0.3962 0.4692 0.3974 0.068 Uiso 1 1 calc R . .
H44C H 0.5614 0.4344 0.3908 0.068 Uiso 1 1 calc R . .

loop_
_atom_site_aniso_label
_atom_site_aniso_U_11
_atom_site_aniso_U_22
_atom_site_aniso_U_33
_atom_site_aniso_U_23
_atom_site_aniso_U_13
_atom_site_aniso_U_12
O1 0.043(3) 0.026(3) 0.035(3) 0.002(2) 0.005(2) -0.002(2)
N1 0.031(3) 0.039(4) 0.023(3) -0.002(3) -0.001(2) 0.000(3)
N2 0.033(3) 0.023(3) 0.024(3) 0.000(2) 0.001(2) -0.002(3)
N3 0.025(3) 0.024(3) 0.035(3) 0.002(3) -0.001(2) 0.003(2)
N4 0.035(3) 0.033(3) 0.029(3) -0.003(3) 0.004(3) 0.001(3)
C1 0.062(6) 0.047(5) 0.049(5) 0.013(4) 0.014(4) -0.014(4)
C2 0.049(5) 0.047(5) 0.030(4) 0.009(4) 0.007(4) 0.004(4)
C3 0.042(4) 0.044(5) 0.027(4) -0.002(3) 0.008(3) -0.002(4)
C4 0.059(6) 0.063(6) 0.029(4) 0.013(4) -0.002(4) -0.005(5)
C5 0.025(4) 0.045(5) 0.024(4) 0.002(3) 0.007(3) 0.003(3)
C6 0.034(4) 0.036(4) 0.036(4) -0.016(3) 0.004(3) -0.007(3)
C7 0.031(4) 0.028(4) 0.044(4) -0.016(3) 0.009(3) -0.002(3)
C8 0.022(3) 0.028(4) 0.037(4) 0.002(3) 0.005(3) 0.003(3)
C9 0.021(3) 0.036(4) 0.025(4) -0.008(3) 0.006(3) 0.003(3)
C10 0.024(4) 0.028(4) 0.035(4) -0.001(3) 0.011(3) -0.001(3)
C11 0.017(3) 0.033(4) 0.030(4) -0.003(3) 0.002(3) -0.004(3)
C12 0.019(3) 0.044(5) 0.026(4) 0.001(3) 0.003(3) -0.003(3)
C13 0.031(4) 0.025(4) 0.041(4) 0.002(3) 0.002(3) 0.005(3)
C14 0.051(5) 0.045(5) 0.035(4) 0.013(4) 0.004(4) 0.005(4)
C15 0.047(5) 0.061(6) 0.020(4) 0.005(4) 0.003(3) -0.002(4)
C16 0.032(4) 0.038(4) 0.026(4) 0.004(3) 0.003(3) -0.001(3)
C17 0.025(4) 0.038(4) 0.024(3) 0.004(3) 0.007(3) -0.006(3)
C18 0.078(7) 0.070(7) 0.029(4) -0.011(4) -0.001(4) 0.005(5)
C19 0.041(4) 0.048(5) 0.028(4) -0.002(3) 0.006(3) -0.002(4)
C20 0.041(5) 0.051(5) 0.028(4) -0.002(4) 0.006(3) -0.002(4)
C21 0.063(6) 0.049(5) 0.041(5) -0.016(4) -0.006(4) 0.000(4)
O2 0.039(3) 0.036(3) 0.039(3) -0.001(2) -0.003(2) -0.001(2)
O3 0.045(3) 0.034(3) 0.036(3) -0.002(2) -0.004(2) 0.003(2)
C22 0.051(5) 0.015(4) 0.057(5) -0.002(4) 0.009(4) 0.000(3)
C23 0.045(5) 0.036(5) 0.048(5) 0.002(4) 0.003(4) 0.007(4)
C24 0.053(5) 0.049(5) 0.057(6) -0.011(4) 0.005(4) -0.006(4)
C25 0.077(7) 0.059(6) 0.064(6) -0.015(5) 0.012(5) -0.019(6)
C26 0.072(7) 0.063(7) 0.075(7) -0.012(6) 0.021(6) -0.011(5)
C27 0.069(7) 0.056(6) 0.079(7) -0.003(5) 0.025(6) -0.004(5)
C28 0.062(6) 0.048(6) 0.066(6) -0.010(5) 0.012(5) -0.008(5)
N5 0.021(3) 0.047(4) 0.023(3) 0.007(3) 0.003(2) -0.002(3)
C29 0.025(4) 0.050(5) 0.026(4) 0.007(3) 0.007(3) -0.002(3)
C30 0.039(5) 0.081(7) 0.026(4) 0.002(4) 0.006(3) -0.017(4)
C31 0.054(5) 0.065(6) 0.038(5) -0.005(4) 0.010(4) -0.003(5)
C32 0.126(12) 0.088(10) 0.116(11) -0.041(9) 0.022(10) -0.016(9)
C33 0.027(4) 0.041(4) 0.025(4) 0.006(3) 0.005(3) -0.005(3)
C34 0.036(4) 0.048(5) 0.027(4) 0.011(3) -0.003(3) -0.001(4)
C35 0.045(5) 0.064(6) 0.027(4) 0.013(4) 0.001(3) -0.006(4)
C36 0.070(7) 0.068(7) 0.051(5) 0.027(5) -0.008(5) -0.001(5)
C37 0.022(4) 0.044(4) 0.026(4) 0.004(3) 0.007(3) -0.003(3)
C38 0.030(4) 0.039(4) 0.041(4) 0.001(3) 0.001(3) 0.011(3)
C39 0.046(5) 0.040(5) 0.047(5) -0.001(4) 0.016(4) -0.007(4)
C40 0.049(5) 0.048(5) 0.054(5) -0.014(4) 0.005(4) -0.001(4)
C41 0.021(4) 0.049(5) 0.030(4) 0.016(3) 0.001(3) 0.000(3)
C42 0.036(4) 0.051(5) 0.035(4) 0.015(4) 0.006(3) -0.002(4)
C43 0.031(4) 0.040(4) 0.028(4) 0.010(3) 0.003(3) 0.004(3)
C44 0.052(5) 0.052(5) 0.032(4) 0.010(4) 0.002(4) 0.002(4)

loop_
_atom_type_symbol
_atom_type_description
_atom_type_scat_dispersion_real
_atom_type_scat_dispersion_imag
_atom_type_scat_source
C C 0.0033 0.0016 'International Tables Vol C Tables 4.2.6.8 and 6.1.1.4'
H H 0.0000 0.0000 'International Tables Vol C Tables 4.2.6.8 and 6.1.1.4'
N N 0.0061 0.0033 'International Tables Vol C Tables 4.2.6.8 and 6.1.1.4'
O O 0.0106 0.0060 'International Tables Vol C Tables 4.2.6.8 and 6.1.1.4'

loop_
_geom_angle_atom_site_label_1
_geom_angle_atom_site_label_2
_geom_angle_atom_site_label_3
_geom_angle
_geom_angle_site_symmetry_1
_geom_angle_site_symmetry_3
_geom_angle_publ_flag
C2 N1 C10 108.5(6) . . ?
C11 N2 C9 127.5(6) . . ?
C11 N3 C12 128.1(6) . . ?
C20 N4 C17 108.6(6) . . ?
C3 C2 N1 110.1(7) . . ?
C3 C2 C1 129.6(7) . . ?
N1 C2 C1 120.3(7) . . ?
C2 C3 C5 107.4(6) . . ?
C2 C3 C4 127.3(7) . . ?
C5 C3 C4 125.3(7) . . ?
C6 C5 C10 118.2(7) . . ?
C6 C5 C3 135.5(7) . . ?
C10 C5 C3 106.4(6) . . ?
C7 C6 C5 119.5(7) . . ?
C6 C7 C8 121.9(7) . . ?
C9 C8 C7 120.1(7) . . ?
C8 C9 C10 117.5(6) . . ?
C8 C9 N2 125.1(6) . . ?
C10 C9 N2 117.3(6) . . ?
N1 C10 C9 129.6(6) . . ?
N1 C10 C5 107.6(6) . . ?
C9 C10 C5 122.8(6) . . ?
O1 C11 N2 125.1(6) . . ?
O1 C11 N3 122.7(6) . . ?
N2 C11 N3 112.2(6) . . ?
C13 C12 N3 125.3(7) . . ?
C13 C12 C17 116.6(6) . . ?
N3 C12 C17 118.1(6) . . ?
C12 C13 C14 120.8(7) . . ?
C15 C14 C13 122.0(8) . . ?
C14 C15 C16 118.8(7) . . ?
C15 C16 C17 119.7(7) . . ?
C15 C16 C19 133.5(7) . . ?
C17 C16 C19 106.7(6) . . ?
N4 C17 C16 107.9(6) . . ?
N4 C17 C12 130.1(6) . . ?
C16 C17 C12 122.0(7) . . ?
C20 C19 C16 106.9(7) . . ?
C20 C19 C18 127.3(8) . . ?
C16 C19 C18 125.8(7) . . ?
C19 C20 N4 109.9(7) . . ?
C19 C20 C21 130.2(7) . . ?
N4 C20 C21 119.9(7) . . ?
O2 C22 O3 127.1(7) . . ?
O2 C22 C23 115.2(7) . . ?
O3 C22 C23 117.1(7) . . ?
C24 C23 C28 118.8(8) . . ?
C24 C23 C22 121.6(8) . . ?
C28 C23 C22 119.5(7) . . ?
C23 C24 C25 121.4(9) . . ?
C26 C25 C24 120.0(10) . . ?
C25 C26 C27 119.1(10) . . ?
C28 C27 C26 120.8(10) . . ?
C23 C28 C27 119.9(9) . . ?
C29 N5 C37 105.8(5) . . ?
C29 N5 C41 111.0(5) . . ?
C37 N5 C41 111.6(6) . . ?
C29 N5 C33 111.1(6) . . ?
C37 N5 C33 111.0(5) . . ?
C41 N5 C33 106.4(5) . . ?
C30 C29 N5 115.8(6) . . ?
C29 C30 C31 112.8(7) . . ?
C32 C31 C30 109.2(8) . . ?
C34 C33 N5 114.6(6) . . ?
C33 C34 C35 109.6(6) . . ?
C36 C35 C34 111.1(7) . . ?
N5 C37 C38 116.7(5) . . ?
C39 C38 C37 109.4(6) . . ?
C38 C39 C40 113.3(7) . . ?
C42 C41 N5 115.6(6) . . ?
C41 C42 C43 108.7(6) . . ?
C44 C43 C42 112.4(6) . . ?

loop_
_geom_bond_atom_site_label_1
_geom_bond_atom_site_label_2
_geom_bond_distance
_geom_bond_site_symmetry_2
_geom_bond_publ_flag
O1 C11 1.231(8) . ?
N1 C2 1.374(9) . ?
N1 C10 1.391(9) . ?
N2 C11 1.355(8) . ?
N2 C9 1.407(8) . ?
N3 C11 1.389(8) . ?
N3 C12 1.391(9) . ?
N4 C20 1.372(9) . ?
N4 C17 1.374(9) . ?
C1 C2 1.519(11) . ?
C2 C3 1.361(11) . ?
C3 C5 1.439(10) . ?
C3 C4 1.501(10) . ?
C5 C6 1.394(10) . ?
C5 C10 1.415(10) . ?
C6 C7 1.372(11) . ?
C7 C8 1.412(10) . ?
C8 C9 1.382(10) . ?
C9 C10 1.399(10) . ?
C12 C13 1.386(10) . ?
C12 C17 1.424(10) . ?
C13 C14 1.417(10) . ?
C14 C15 1.361(11) . ?
C15 C16 1.399(11) . ?
C16 C17 1.400(10) . ?
C16 C19 1.433(11) . ?
C18 C19 1.506(11) . ?
C19 C20 1.356(11) . ?
C20 C21 1.491(11) . ?
O2 C22 1.245(9) . ?
O3 C22 1.253(9) . ?
C22 C23 1.529(11) . ?
C23 C24 1.386(11) . ?
C23 C28 1.386(12) . ?
C24 C25 1.388(13) . ?
C25 C26 1.376(14) . ?
C26 C27 1.394(14) . ?
C27 C28 1.393(13) . ?
N5 C29 1.513(9) . ?
N5 C37 1.515(9) . ?
N5 C41 1.520(9) . ?
N5 C33 1.537(8) . ?
C29 C30 1.508(11) . ?
C30 C31 1.526(11) . ?
C31 C32 1.513(17) . ?
C33 C34 1.522(10) . ?
C34 C35 1.543(10) . ?
C35 C36 1.533(12) . ?
C37 C38 1.526(10) . ?
C38 C39 1.513(11) . ?
C39 C40 1.523(11) . ?
C41 C42 1.520(9) . ?
C42 C43 1.534(10) . ?
C43 C44 1.515(10) . ?

loop_
_geom_hbond_atom_site_label_D
_geom_hbond_atom_site_label_H
_geom_hbond_atom_site_label_A
_geom_hbond_distance_DH
_geom_hbond_distance_HA
_geom_hbond_distance_DA
_geom_hbond_angle_DHA
_geom_hbond_site_symmetry_A
N1 H1 O3 0.88 2.00 2.846(8) 161.0 .
N2 H2 O3 0.88 2.04 2.907(8) 168.7 .
N3 H3 O2 0.88 1.99 2.866(8) 175.7 .
N4 H4 O2 0.88 2.06 2.902(8) 159.2 .

loop_
_cod_related_entry_id
_cod_related_entry_database
_cod_related_entry_code
1 ChemSpider 30653042
